data_2210318
loop_
_publ_author_name
'Yathirajan, H. S.'
'Sarojini, B. K.'
'Narayana, B.'
'Bindya, S.'
'Bolte, Michael'

_publ_section_title
;
 3-(1,3-Benzodioxol-5-yl)-1-phenylprop-2-en-1-one
;
_journal_coeditor_code LH2140
_journal_issue 9
_journal_name_full 'Acta Crystallographica Section E'
_journal_page_first o3629
_journal_page_last o3630
_journal_paper_doi 10.1107/S160053680602767X
_journal_volume 62
_journal_year 2006
_chemical_formula_iupac 'C16 H12 O3'
_chemical_formula_moiety 'C16 H12 O3'
_chemical_formula_sum 'C16 H12 O3'
_chemical_formula_weight 252.26
_chemical_name_systematic
;
3-(1,3-Benzodioxol-5-yl)-1-phenylprop-2-en-1-one
;
_space_group_IT_number 61
_symmetry_cell_setting orthorhombic
_symmetry_space_group_name_Hall '-P 2ac 2ab'
_symmetry_space_group_name_H-M 'P b c a'
_atom_sites_solution_hydrogens geom
_atom_sites_solution_primary direct
_atom_sites_solution_secondary difmap
_audit_creation_method SHELXL-97
_cell_angle_alpha 90.00
_cell_angle_beta 90.00
_cell_angle_gamma 90.00
_cell_formula_units_Z 8
_cell_length_a 11.1234(5)
_cell_length_b 7.7504(4)
_cell_length_c 28.4607(11)
_cell_measurement_reflns_used 31874
_cell_measurement_temperature 173(2)
_cell_measurement_theta_max 27.6
_cell_measurement_theta_min 2.0
_cell_volume 2453.62(19)
_computing_cell_refinement X-AREA
_computing_data_collection 'X-AREA (Stoe & Cie, 2001)'
_computing_data_reduction X-AREA
_computing_molecular_graphics 'XP in SHELXTL-Plus (Sheldrick, 1991)'
_computing_publication_material 'SHELXL97 and PLATON (Spek, 2003)'
_computing_structure_refinement 'SHELXL97 (Sheldrick, 1997)'
_computing_structure_solution 'SHELXS97 (Sheldrick, 1997)'
_diffrn_ambient_temperature 173(2)
_diffrn_measured_fraction_theta_full 0.995
_diffrn_measured_fraction_theta_max 0.989
_diffrn_measurement_device_type 'Stoe IPDS-II two-circle'
_diffrn_measurement_method \w
_diffrn_radiation_monochromator graphite
_diffrn_radiation_source 'fine-focus sealed tube'
_diffrn_radiation_type MoK\a
_diffrn_radiation_wavelength 0.71073
_diffrn_reflns_av_R_equivalents 0.0492
_diffrn_reflns_av_sigmaI/netI 0.0170
_diffrn_reflns_limit_h_max 14
_diffrn_reflns_limit_h_min -14
_diffrn_reflns_limit_k_max 10
_diffrn_reflns_limit_k_min -10
_diffrn_reflns_limit_l_max 36
_diffrn_reflns_limit_l_min -36
_diffrn_reflns_number 31874
_diffrn_reflns_theta_full 25.00
_diffrn_reflns_theta_max 27.60
_diffrn_reflns_theta_min 2.32
_diffrn_standards_number 0
_exptl_absorpt_coefficient_mu 0.094
_exptl_absorpt_correction_type none
_exptl_crystal_colour 'light yellow'
_exptl_crystal_density_diffrn 1.366
_exptl_crystal_density_method 'not measured'
_exptl_crystal_description plate
_exptl_crystal_F_000 1056
_exptl_crystal_size_max 0.38
_exptl_crystal_size_mid 0.21
_exptl_crystal_size_min 0.19
_refine_diff_density_max 0.223
_refine_diff_density_min -0.154
_refine_ls_extinction_coef 0.033(2)
_refine_ls_extinction_expression Fc^*^=kFc[1+0.001xFc^2^\l^3^/sin(2\q)]^-1/4^
_refine_ls_extinction_method SHELXL97
_refine_ls_goodness_of_fit_ref 1.044
_refine_ls_hydrogen_treatment constr
_refine_ls_matrix_type full
_refine_ls_number_parameters 173
_refine_ls_number_reflns 2813
_refine_ls_number_restraints 0
_refine_ls_restrained_S_all 1.044
_refine_ls_R_factor_all 0.0372
_refine_ls_R_factor_gt 0.0345
_refine_ls_shift/su_max 0.001
_refine_ls_shift/su_mean 0.000
_refine_ls_structure_factor_coef Fsqd
_refine_ls_weighting_details 'calc w=1/[\s^2^(Fo^2^)+(0.0462P)^2^+0.6049P] where P=(Fo^2^+2Fc^2^)/3'
_refine_ls_weighting_scheme calc
_refine_ls_wR_factor_gt 0.0901
_refine_ls_wR_factor_ref 0.0919
_reflns_number_gt 2590
_reflns_number_total 2813
_reflns_threshold_expression I>2\s(I)
_cod_data_source_file lh2140.cif
_cod_data_source_block I
_cod_database_code 2210318
_cod_database_fobs_code 2210318

loop_
_symmetry_equiv_pos_as_xyz
'x, y, z'
'-x+1/2, -y, z+1/2'
'-x, y+1/2, -z+1/2'
'x+1/2, -y+1/2, -z'
'-x, -y, -z'
'x-1/2, y, -z-1/2'
'x, -y-1/2, z-1/2'
'-x-1/2, y-1/2, z'

loop_
_atom_site_type_symbol
_atom_site_label
_atom_site_fract_x
_atom_site_fract_y
_atom_site_fract_z
_atom_site_U_iso_or_equiv
_atom_site_adp_type
_atom_site_calc_flag
_atom_site_refinement_flags
_atom_site_occupancy
O O1 0.56812(7) 0.05686(10) 0.63073(3) 0.0363(2) Uani d . 1
C C1 0.45954(10) 0.15656(14) 0.63644(4) 0.0340(2) Uani d . 1
H H1A 0.3907 0.0793 0.6429 0.041 Uiso calc R 1
H H1B 0.4682 0.2377 0.6631 0.041 Uiso calc R 1
O O2 0.43962(7) 0.25004(11) 0.59360(3) 0.0391(2) Uani d . 1
C C2 0.52444(8) 0.19228(12) 0.56250(3) 0.0269(2) Uani d . 1
C C3 0.60188(9) 0.07718(13) 0.58481(3) 0.0276(2) Uani d . 1
C C4 0.69577(9) 0.00043(13) 0.56137(4) 0.0307(2) Uani d . 1
H H4 0.7489 -0.0775 0.5766 0.037 Uiso calc R 1
C C5 0.70899(9) 0.04319(13) 0.51383(4) 0.0288(2) Uani d . 1
H H5 0.7734 -0.0066 0.4966 0.035 Uiso calc R 1
C C6 0.63092(8) 0.15649(12) 0.49070(3) 0.0256(2) Uani d . 1
C C7 0.53550(8) 0.23432(12) 0.51598(3) 0.0272(2) Uani d . 1
H H7 0.4815 0.3124 0.5013 0.033 Uiso calc R 1
C C8 0.64970(9) 0.18650(12) 0.44061(3) 0.0277(2) Uani d . 1
H H8 0.7170 0.1304 0.4269 0.033 Uiso calc R 1
C C9 0.58293(9) 0.28406(13) 0.41180(3) 0.0296(2) Uani d . 1
H H9 0.5160 0.3458 0.4239 0.036 Uiso calc R 1
C C10 0.61277(9) 0.29620(13) 0.36127(3) 0.0286(2) Uani d . 1
O O10 0.70294(7) 0.22721(11) 0.34492(3) 0.0378(2) Uani d . 1
C C11 0.52988(9) 0.39305(12) 0.32942(3) 0.0275(2) Uani d . 1
C C12 0.57721(10) 0.46311(13) 0.28818(4) 0.0314(2) Uani d . 1
H H12 0.6606 0.4516 0.2816 0.038 Uiso calc R 1
C C13 0.50333(11) 0.54935(14) 0.25671(4) 0.0360(2) Uani d . 1
H H13 0.5363 0.5977 0.2289 0.043 Uiso calc R 1
C C14 0.38143(11) 0.56497(16) 0.26584(4) 0.0394(3) Uani d . 1
H H14 0.3309 0.6241 0.2443 0.047 Uiso calc R 1
C C15 0.33311(10) 0.49431(17) 0.30647(4) 0.0419(3) Uani d . 1
H H15 0.2493 0.5037 0.3125 0.050 Uiso calc R 1
C C16 0.40713(9) 0.40980(15) 0.33840(4) 0.0345(2) Uani d . 1
H H16 0.3740 0.3633 0.3664 0.041 Uiso calc R 1

loop_
_atom_site_aniso_label
_atom_site_aniso_U_11
_atom_site_aniso_U_22
_atom_site_aniso_U_33
_atom_site_aniso_U_12
_atom_site_aniso_U_13
_atom_site_aniso_U_23
O1 0.0388(4) 0.0439(4) 0.0261(4) 0.0072(3) -0.0019(3) 0.0043(3)
C1 0.0425(6) 0.0321(5) 0.0275(5) 0.0046(4) 0.0015(4) 0.0001(4)
O2 0.0390(4) 0.0491(5) 0.0290(4) 0.0154(4) 0.0041(3) 0.0051(3)
C2 0.0253(4) 0.0266(4) 0.0288(5) 0.0005(3) -0.0019(3) -0.0021(4)
C3 0.0301(5) 0.0271(5) 0.0255(4) -0.0025(4) -0.0047(4) 0.0010(3)
C4 0.0307(5) 0.0277(5) 0.0338(5) 0.0043(4) -0.0059(4) 0.0031(4)
C5 0.0274(4) 0.0261(5) 0.0328(5) 0.0022(4) -0.0009(4) -0.0016(4)
C6 0.0261(4) 0.0226(4) 0.0282(5) -0.0034(3) -0.0025(3) -0.0005(3)
C7 0.0268(4) 0.0257(4) 0.0291(5) 0.0016(3) -0.0037(4) 0.0020(4)
C8 0.0278(4) 0.0264(4) 0.0290(5) -0.0036(3) -0.0002(4) -0.0020(4)
C9 0.0320(5) 0.0304(5) 0.0265(5) 0.0002(4) 0.0008(4) -0.0008(4)
C10 0.0294(5) 0.0289(4) 0.0275(5) -0.0034(4) 0.0000(4) -0.0016(4)
O10 0.0342(4) 0.0471(5) 0.0323(4) 0.0058(3) 0.0029(3) -0.0007(3)
C11 0.0316(5) 0.0271(5) 0.0240(4) -0.0036(4) -0.0003(4) -0.0019(4)
C12 0.0348(5) 0.0308(5) 0.0287(5) -0.0032(4) 0.0045(4) -0.0004(4)
C13 0.0458(6) 0.0355(5) 0.0267(5) -0.0048(4) 0.0021(4) 0.0047(4)
C14 0.0409(6) 0.0427(6) 0.0347(6) -0.0046(5) -0.0089(5) 0.0077(5)
C15 0.0301(5) 0.0541(7) 0.0416(6) -0.0030(5) -0.0026(4) 0.0099(5)
C16 0.0316(5) 0.0426(6) 0.0294(5) -0.0038(4) 0.0024(4) 0.0055(4)

loop_
_atom_type_symbol
_atom_type_description
_atom_type_scat_dispersion_real
_atom_type_scat_dispersion_imag
_atom_type_scat_source
C C 0.0033 0.0016 'International Tables Vol C Tables 4.2.6.8 and 6.1.1.4'
H H 0.0000 0.0000 'International Tables Vol C Tables 4.2.6.8 and 6.1.1.4'
O O 0.0106 0.0060 'International Tables Vol C Tables 4.2.6.8 and 6.1.1.4'

loop_
_geom_angle_atom_site_label_1
_geom_angle_atom_site_label_2
_geom_angle_atom_site_label_3
_geom_angle
_geom_angle_publ_flag
C3 O1 C1 105.99(7) y
O2 C1 O1 107.68(8) y
O2 C1 H1A 110.2 ?
O1 C1 H1A 110.2 ?
O2 C1 H1B 110.2 ?
O1 C1 H1B 110.2 ?
H1A C1 H1B 108.5 ?
C2 O2 C1 106.12(8) y
O2 C2 C7 127.54(9) ?
O2 C2 C3 109.94(8) y
C7 C2 C3 122.51(9) ?
O1 C3 C4 128.45(9) ?
O1 C3 C2 109.82(8) y
C4 C3 C2 121.73(9) ?
C3 C4 C5 116.49(9) ?
C3 C4 H4 121.8 ?
C5 C4 H4 121.8 ?
C6 C5 C4 122.53(9) ?
C6 C5 H5 118.7 ?
C4 C5 H5 118.7 ?
C5 C6 C7 119.54(9) ?
C5 C6 C8 118.08(9) ?
C7 C6 C8 122.36(9) ?
C2 C7 C6 117.19(9) ?
C2 C7 H7 121.4 ?
C6 C7 H7 121.4 ?
C9 C8 C6 127.47(9) ?
C9 C8 H8 116.3 ?
C6 C8 H8 116.3 ?
C8 C9 C10 120.43(9) ?
C8 C9 H9 119.8 ?
C10 C9 H9 119.8 ?
O10 C10 C9 121.61(9) ?
O10 C10 C11 119.50(9) ?
C9 C10 C11 118.89(9) ?
C16 C11 C12 119.13(9) ?
C16 C11 C10 122.63(9) ?
C12 C11 C10 118.19(9) ?
C13 C12 C11 120.45(10) ?
C13 C12 H12 119.8 ?
C11 C12 H12 119.8 ?
C14 C13 C12 120.04(10) ?
C14 C13 H13 120.0 ?
C12 C13 H13 120.0 ?
C13 C14 C15 120.04(10) ?
C13 C14 H14 120.0 ?
C15 C14 H14 120.0 ?
C14 C15 C16 120.08(11) ?
C14 C15 H15 120.0 ?
C16 C15 H15 120.0 ?
C15 C16 C11 120.25(10) ?
C15 C16 H16 119.9 ?
C11 C16 H16 119.9 ?

loop_
_geom_bond_atom_site_label_1
_geom_bond_atom_site_label_2
_geom_bond_distance
_geom_bond_publ_flag
O1 C3 1.3689(12) y
O1 C1 1.4430(13) y
C1 O2 1.4355(13) y
C1 H1A 0.9900 ?
C1 H1B 0.9900 ?
O2 C2 1.3688(12) y
C2 C7 1.3692(14) ?
C2 C3 1.3931(13) ?
C3 C4 1.3746(14) ?
C4 C5 1.4009(14) ?
C4 H4 0.9500 ?
C5 C6 1.3995(13) ?
C5 H5 0.9500 ?
C6 C7 1.4171(13) ?
C6 C8 1.4594(13) y
C7 H7 0.9500 ?
C8 C9 1.3401(14) y
C8 H8 0.9500 ?
C9 C10 1.4788(13) y
C9 H9 0.9500 ?
C10 O10 1.2283(12) y
C10 C11 1.4951(14) y
C11 C16 1.3952(14) ?
C11 C12 1.3962(13) ?
C12 C13 1.3873(15) ?
C12 H12 0.9500 ?
C13 C14 1.3860(17) ?
C13 H13 0.9500 ?
C14 C15 1.3878(16) ?
C14 H14 0.9500 ?
C15 C16 1.3902(15) ?
C15 H15 0.9500 ?
C16 H16 0.9500 ?

loop_
_geom_hbond_atom_site_label_D
_geom_hbond_atom_site_label_H
_geom_hbond_atom_site_label_A
_geom_hbond_site_symmetry_A
_geom_hbond_distance_DH
_geom_hbond_distance_HA
_geom_hbond_distance_DA
_geom_hbond_angle_DHA
C1 H1A O10 4_456 0.99 2.59 3.0397(14) 107.3

loop_
_geom_torsion_atom_site_label_1
_geom_torsion_atom_site_label_2
_geom_torsion_atom_site_label_3
_geom_torsion_atom_site_label_4
_geom_torsion
_geom_torsion_publ_flag
C3 O1 C1 O2 -6.28(11) ?
O1 C1 O2 C2 6.60(11) ?
C1 O2 C2 C7 174.71(10) ?
C1 O2 C2 C3 -4.46(11) ?
C1 O1 C3 C4 -176.03(10) ?
C1 O1 C3 C2 3.61(11) ?
O2 C2 C3 O1 0.53(12) ?
C7 C2 C3 O1 -178.68(9) ?
O2 C2 C3 C4 -179.80(9) ?
C7 C2 C3 C4 0.99(15) ?
O1 C3 C4 C5 179.20(10) ?
C2 C3 C4 C5 -0.40(15) ?
C3 C4 C5 C6 -0.61(15) ?
C4 C5 C6 C7 1.06(15) ?
C4 C5 C6 C8 -177.42(9) ?
O2 C2 C7 C6 -179.58(9) ?
C3 C2 C7 C6 -0.52(14) ?
C5 C6 C7 C2 -0.47(14) ?
C8 C6 C7 C2 177.94(9) ?
C5 C6 C8 C9 177.25(10) ?
C7 C6 C8 C9 -1.18(16) ?
C6 C8 C9 C10 -178.11(9) y
C8 C9 C10 O10 -4.72(15) ?
C8 C9 C10 C11 174.45(9) ?
O10 C10 C11 C16 151.40(11) y
C9 C10 C11 C16 -27.79(14) y
O10 C10 C11 C12 -25.96(14) y
C9 C10 C11 C12 154.85(9) y
C16 C11 C12 C13 0.47(15) ?
C10 C11 C12 C13 177.93(9) ?
C11 C12 C13 C14 -0.66(17) ?
C12 C13 C14 C15 -0.02(18) ?
C13 C14 C15 C16 0.88(19) ?
C14 C15 C16 C11 -1.06(18) ?
C12 C11 C16 C15 0.39(16) ?
C10 C11 C16 C15 -176.95(10) ?

loop_
_cod_related_entry_id
_cod_related_entry_database
_cod_related_entry_code
1 ChemSpider 21473747
